data_2223487
loop_
_publ_author_name
'Butcher, Ray J.'
'Gultneh, Yilma'
'Ayiko\'e, Kouassi'

_publ_section_title
Bis[2-(benzylamino)pyridine-\k<i>N</i>](2-formyl-6-methoxyphenolato-\k^2^<i>O</i>^1^,<i>O</i>^6^)(nitrato-\k^2^<i>O</i>,<i>O</i>')nickel(II)
_journal_coeditor_code NC2156
_journal_issue 10
_journal_name_full 'Acta Crystallographica Section E'
_journal_page_first m1193
_journal_page_last m1194
_journal_paper_doi 10.1107/S1600536809035570
_journal_volume 65
_journal_year 2009
_chemical_formula_iupac '[Ni (C8 H7 O3) (N O3) (C12 H12 N2)2]'
_chemical_formula_moiety 'C32 H31 N5 Ni O6'
_chemical_formula_sum 'C32 H31 N5 Ni O6'
_chemical_formula_weight 640.33
_chemical_name_systematic
;
Bis[2-(benzylamino)pyridine-\k<i>N</i>](2-formyl-6-methoxyphenolato-
\k^2^<i>O</i>^1^,<i>O</i>^6^)(nitrato-\k^2^<i>O</i>,<i>O</i>')nickel(II)
;
_space_group_IT_number 14
_symmetry_cell_setting monoclinic
_symmetry_space_group_name_Hall '-P 2ybc'
_symmetry_space_group_name_H-M 'P 1 21/c 1'
_atom_sites_solution_hydrogens geom
_atom_sites_solution_primary direct
_atom_sites_solution_secondary difmap
_audit_creation_method SHELXL-97
_cell_angle_alpha 90.00
_cell_angle_beta 95.5831(17)
_cell_angle_gamma 90.00
_cell_formula_units_Z 4
_cell_length_a 10.3522(2)
_cell_length_b 16.7539(3)
_cell_length_c 16.8132(3)
_cell_measurement_reflns_used 10239
_cell_measurement_temperature 110(2)
_cell_measurement_theta_max 32.6958
_cell_measurement_theta_min 4.6368
_cell_volume 2902.24(9)
_computing_cell_refinement 'CrysAlis Pro (Oxford Diffraction, 2009)'
_computing_data_collection 'CrysAlis Pro (Oxford Diffraction, 2009)'
_computing_data_reduction 'CrysAlis Pro (Oxford Diffraction, 2009)'
_computing_molecular_graphics 'SHELXTL (Sheldrick, 2008)'
_computing_publication_material 'SHELXTL (Sheldrick, 2008)'
_computing_structure_refinement 'SHELXL97 (Sheldrick, 2008)'
_computing_structure_solution 'SHELXS97 (Sheldrick, 2008)'
_diffrn_ambient_temperature 110(2)
_diffrn_detector_area_resol_mean 10.5081
_diffrn_measured_fraction_theta_full 0.991
_diffrn_measured_fraction_theta_max 0.899
_diffrn_measurement_device_type
;
Oxford Diffraction Xcalibur with a Ruby (Gemini Mo) detector
;
_diffrn_measurement_method \w
_diffrn_radiation_monochromator graphite
_diffrn_radiation_source 'Enhance (Mo) X-ray Source'
_diffrn_radiation_type MoK\a
_diffrn_radiation_wavelength 0.71073
_diffrn_reflns_av_R_equivalents 0.0243
_diffrn_reflns_av_sigmaI/netI 0.0514
_diffrn_reflns_limit_h_max 11
_diffrn_reflns_limit_h_min -15
_diffrn_reflns_limit_k_max 23
_diffrn_reflns_limit_k_min -25
_diffrn_reflns_limit_l_max 22
_diffrn_reflns_limit_l_min -25
_diffrn_reflns_number 21278
_diffrn_reflns_theta_full 25.00
_diffrn_reflns_theta_max 32.73
_diffrn_reflns_theta_min 4.65
_diffrn_standards_decay_% <2%
_diffrn_standards_interval_count 50
_diffrn_standards_number 2
_exptl_absorpt_coefficient_mu 0.724
_exptl_absorpt_correction_T_max 0.861
_exptl_absorpt_correction_T_min 0.724
_exptl_absorpt_correction_type multi-scan
_exptl_absorpt_process_details '(CrysAlis Pro; Oxford Diffraction, 2009)'
_exptl_crystal_colour 'deep green'
_exptl_crystal_density_diffrn 1.465
_exptl_crystal_density_method 'not measured'
_exptl_crystal_description plate
_exptl_crystal_F_000 1336
_exptl_crystal_size_max 0.48
_exptl_crystal_size_mid 0.41
_exptl_crystal_size_min 0.22
_refine_diff_density_max 0.366
_refine_diff_density_min -0.423
_refine_ls_extinction_method none
_refine_ls_goodness_of_fit_ref 0.924
_refine_ls_hydrogen_treatment mixed
_refine_ls_matrix_type full
_refine_ls_number_parameters 404
_refine_ls_number_reflns 9636
_refine_ls_number_restraints 0
_refine_ls_restrained_S_all 0.924
_refine_ls_R_factor_all 0.0502
_refine_ls_R_factor_gt 0.0313
_refine_ls_shift/su_max 0.003
_refine_ls_shift/su_mean 0.000
_refine_ls_structure_factor_coef Fsqd
_refine_ls_weighting_details 'calc w=1/[\s^2^(Fo^2^)+(0.0363P)^2^] where P=(Fo^2^+2Fc^2^)/3'
_refine_ls_weighting_scheme calc
_refine_ls_wR_factor_gt 0.0682
_refine_ls_wR_factor_ref 0.0706
_reflns_number_gt 6913
_reflns_number_total 9636
_reflns_threshold_expression I>2\s(I)
_cod_data_source_file nc2156.cif
_cod_data_source_block I
_cod_original_cell_volume 2902.25(9)
_cod_original_sg_symbol_H-M 'P 21/c'
_cod_database_code 2223487
_cod_database_fobs_code 2223487

loop_
_symmetry_equiv_pos_as_xyz
'x, y, z'
'-x, y+1/2, -z+1/2'
'-x, -y, -z'
'x, -y-1/2, z-1/2'

loop_
_atom_site_type_symbol
_atom_site_label
_atom_site_fract_x
_atom_site_fract_y
_atom_site_fract_z
_atom_site_U_iso_or_equiv
_atom_site_adp_type
_atom_site_calc_flag
_atom_site_refinement_flags
_atom_site_occupancy
_atom_site_disorder_assembly
_atom_site_disorder_group
Ni Ni 0.202156(14) 0.653615(8) 0.569477(9) 0.01381(4) Uani d . 1 . .
O O1 0.02030(8) 0.63205(5) 0.61280(5) 0.01873(17) Uani d . 1 . .
O O2 0.19371(8) 0.63743(5) 0.69558(5) 0.01888(18) Uani d . 1 . .
O O3 0.00620(9) 0.61203(6) 0.74021(5) 0.0285(2) Uani d . 1 . .
O O1A 0.39179(8) 0.66419(4) 0.57083(5) 0.01595(17) Uani d . 1 . .
O O2A 0.21780(8) 0.53148(5) 0.56286(5) 0.01781(17) Uani d . 1 . .
O O3A 0.62621(8) 0.71334(4) 0.61510(5) 0.01908(18) Uani d . 1 . .
N N 0.07114(10) 0.62649(6) 0.68502(6) 0.0184(2) Uani d . 1 . .
N N1B 0.14274(9) 0.65492(5) 0.44922(6) 0.01552(19) Uani d . 1 . .
N N2B 0.30972(10) 0.73612(6) 0.41582(6) 0.0209(2) Uani d . 1 . .
H H2BN 0.3426(14) 0.7295(8) 0.4665(9) 0.025 Uiso d . 1 . .
N N1C 0.17410(10) 0.77842(6) 0.58129(6) 0.0164(2) Uani d . 1 . .
N N2C 0.36709(10) 0.80155(6) 0.65929(7) 0.0202(2) Uani d . 1 . .
H H2CN 0.3901(14) 0.7620(8) 0.6447(9) 0.024 Uiso d . 1 . .
C C1A 0.47770(11) 0.60855(6) 0.59056(7) 0.0142(2) Uani d . 1 . .
C C2A 0.60871(11) 0.63213(7) 0.61289(7) 0.0157(2) Uani d . 1 . .
C C3A 0.75547(12) 0.74125(7) 0.63705(9) 0.0252(3) Uani d . 1 . .
H H3AA 0.7832 0.7250 0.6921 0.038 Uiso calc R 1 . .
H H3AB 0.7574 0.7996 0.6332 0.038 Uiso calc R 1 . .
H H3AC 0.8143 0.7183 0.6009 0.038 Uiso calc R 1 . .
C C4A 0.70497(12) 0.57673(7) 0.63104(7) 0.0188(2) Uani d . 1 . .
H H4AA 0.7919 0.5939 0.6442 0.023 Uiso calc R 1 . .
C C5A 0.67562(12) 0.49474(7) 0.63028(7) 0.0202(3) Uani d . 1 . .
H H5AA 0.7424 0.4568 0.6435 0.024 Uiso calc R 1 . .
C C6A 0.55120(12) 0.46981(7) 0.61059(7) 0.0185(2) Uani d . 1 . .
H H6AA 0.5320 0.4143 0.6098 0.022 Uiso calc R 1 . .
C C7A 0.45020(11) 0.52568(6) 0.59123(7) 0.0149(2) Uani d . 1 . .
C C8A 0.32180(12) 0.49455(7) 0.57327(7) 0.0174(2) Uani d . 1 . .
H H8AA 0.3155 0.4381 0.5687 0.021 Uiso calc R 1 . .
C C1B 0.03721(12) 0.60977(7) 0.42644(8) 0.0191(2) Uani d . 1 . .
H H1BA 0.0027 0.5774 0.4657 0.023 Uiso calc R 1 . .
C C2B -0.02289(12) 0.60799(8) 0.35011(8) 0.0231(3) Uani d . 1 . .
H H2BA -0.0960 0.5748 0.3364 0.028 Uiso calc R 1 . .
C C3B 0.02721(13) 0.65673(7) 0.29319(8) 0.0246(3) Uani d . 1 . .
H H3BA -0.0136 0.6583 0.2401 0.030 Uiso calc R 1 . .
C C4B 0.13525(13) 0.70228(7) 0.31391(7) 0.0220(3) Uani d . 1 . .
H H4BA 0.1692 0.7358 0.2754 0.026 Uiso calc R 1 . .
C C5B 0.19575(11) 0.69900(7) 0.39280(7) 0.0167(2) Uani d . 1 . .
C C6B 0.36416(13) 0.80128(8) 0.37277(10) 0.0317(3) Uani d . 1 . .
H H6BA 0.3370 0.8524 0.3956 0.038 Uiso calc R 1 . .
H H6BB 0.3268 0.7993 0.3163 0.038 Uiso calc R 1 . .
C C7B 0.50969(12) 0.80081(7) 0.37477(7) 0.0185(2) Uani d . 1 . .
C C8B 0.56829(14) 0.85753(7) 0.32841(8) 0.0255(3) Uani d . 1 . .
H H8BA 0.5159 0.8945 0.2969 0.031 Uiso calc R 1 . .
C C9B 0.70163(14) 0.86001(8) 0.32834(8) 0.0302(3) Uani d . 1 . .
H H9BA 0.7401 0.8991 0.2972 0.036 Uiso calc R 1 . .
C C10B 0.77964(14) 0.80634(8) 0.37307(9) 0.0314(3) Uani d . 1 . .
H H10A 0.8712 0.8077 0.3719 0.038 Uiso calc R 1 . .
C C11B 0.72309(13) 0.75061(8) 0.41959(8) 0.0274(3) Uani d . 1 . .
H H11A 0.7760 0.7138 0.4510 0.033 Uiso calc R 1 . .
C C12B 0.58900(12) 0.74829(7) 0.42047(7) 0.0207(3) Uani d . 1 . .
H H12A 0.5512 0.7101 0.4529 0.025 Uiso calc R 1 . .
C C1C 0.05938(12) 0.80597(7) 0.54716(7) 0.0200(2) Uani d . 1 . .
H H1CA 0.0048 0.7697 0.5162 0.024 Uiso calc R 1 . .
C C2C 0.01632(13) 0.88294(7) 0.55423(8) 0.0256(3) Uani d . 1 . .
H H2CA -0.0657 0.8994 0.5293 0.031 Uiso calc R 1 . .
C C3C 0.09726(14) 0.93606(7) 0.59929(8) 0.0271(3) Uani d . 1 . .
H H3CA 0.0703 0.9896 0.6060 0.033 Uiso calc R 1 . .
C C4C 0.21554(13) 0.91095(7) 0.63380(8) 0.0234(3) Uani d . 1 . .
H H4CA 0.2718 0.9472 0.6637 0.028 Uiso calc R 1 . .
C C5C 0.25326(12) 0.83049(7) 0.62454(7) 0.0175(2) Uani d . 1 . .
C C6C 0.46296(12) 0.84853(7) 0.70677(7) 0.0215(2) Uani d . 1 . .
H H6CA 0.5180 0.8119 0.7416 0.026 Uiso calc R 1 . .
H H6CB 0.4172 0.8839 0.7420 0.026 Uiso calc R 1 . .
C C7C 0.55110(12) 0.89975(7) 0.66056(7) 0.0182(2) Uani d . 1 . .
C C8C 0.54335(13) 0.90071(7) 0.57792(8) 0.0216(3) Uani d . 1 . .
H H8CA 0.4776 0.8707 0.5480 0.026 Uiso calc R 1 . .
C C9C 0.63066(13) 0.94512(7) 0.53805(8) 0.0251(3) Uani d . 1 . .
H H9CA 0.6248 0.9450 0.4813 0.030 Uiso calc R 1 . .
C C10C 0.72632(13) 0.98958(7) 0.58141(9) 0.0262(3) Uani d . 1 . .
H H10B 0.7858 1.0202 0.5544 0.031 Uiso calc R 1 . .
C C11C 0.73488(14) 0.98918(8) 0.66394(9) 0.0289(3) Uani d . 1 . .
H H11B 0.8006 1.0193 0.6938 0.035 Uiso calc R 1 . .
C C12C 0.64761(13) 0.94482(8) 0.70305(8) 0.0264(3) Uani d . 1 . .
H H12B 0.6536 0.9451 0.7598 0.032 Uiso calc R 1 . .

loop_
_atom_site_aniso_label
_atom_site_aniso_U_11
_atom_site_aniso_U_22
_atom_site_aniso_U_33
_atom_site_aniso_U_12
_atom_site_aniso_U_13
_atom_site_aniso_U_23
Ni 0.01023(7) 0.01481(7) 0.01645(7) 0.00088(6) 0.00155(5) 0.00061(6)
O1 0.0134(4) 0.0241(4) 0.0185(4) 0.0016(3) 0.0008(3) 0.0026(3)
O2 0.0127(4) 0.0226(4) 0.0211(4) 0.0008(3) 0.0010(3) 0.0001(3)
O3 0.0223(5) 0.0413(5) 0.0234(5) 0.0010(4) 0.0104(4) 0.0052(4)
O1A 0.0111(4) 0.0145(4) 0.0221(4) 0.0022(3) 0.0011(3) 0.0023(3)
O2A 0.0153(4) 0.0168(4) 0.0215(4) -0.0003(3) 0.0029(3) 0.0001(3)
O3A 0.0108(4) 0.0159(4) 0.0300(5) -0.0005(3) -0.0009(3) 0.0018(3)
N 0.0152(5) 0.0192(5) 0.0212(5) 0.0023(4) 0.0036(4) 0.0009(4)
N1B 0.0122(5) 0.0159(4) 0.0186(5) 0.0014(4) 0.0025(4) -0.0003(4)
N2B 0.0193(6) 0.0219(5) 0.0215(5) -0.0045(4) 0.0014(4) 0.0043(4)
N1C 0.0143(5) 0.0167(5) 0.0185(5) 0.0012(4) 0.0029(4) 0.0009(4)
N2C 0.0180(5) 0.0170(5) 0.0253(6) 0.0014(4) 0.0003(4) -0.0052(4)
C1A 0.0130(5) 0.0173(5) 0.0126(5) 0.0034(5) 0.0034(4) 0.0007(4)
C2A 0.0136(6) 0.0181(5) 0.0157(5) 0.0013(5) 0.0028(4) 0.0016(4)
C3A 0.0131(6) 0.0229(6) 0.0389(8) -0.0017(5) -0.0007(5) 0.0029(6)
C4A 0.0130(6) 0.0234(6) 0.0199(6) 0.0023(5) 0.0011(5) 0.0003(5)
C5A 0.0187(6) 0.0204(6) 0.0213(6) 0.0087(5) 0.0013(5) 0.0007(5)
C6A 0.0225(6) 0.0157(5) 0.0176(6) 0.0041(5) 0.0030(5) 0.0003(4)
C7A 0.0161(6) 0.0159(5) 0.0132(5) 0.0027(5) 0.0035(4) 0.0003(4)
C8A 0.0215(6) 0.0144(5) 0.0167(6) -0.0004(5) 0.0042(5) 0.0004(4)
C1B 0.0149(6) 0.0204(6) 0.0221(6) -0.0002(5) 0.0026(5) -0.0010(5)
C2B 0.0171(6) 0.0275(6) 0.0245(7) -0.0018(5) 0.0004(5) -0.0047(5)
C3B 0.0231(7) 0.0307(7) 0.0191(6) 0.0052(6) -0.0025(5) -0.0018(5)
C4B 0.0258(7) 0.0218(6) 0.0187(6) 0.0023(5) 0.0042(5) 0.0009(5)
C5B 0.0146(6) 0.0157(5) 0.0202(6) 0.0032(5) 0.0036(5) -0.0010(5)
C6B 0.0232(7) 0.0243(6) 0.0471(9) -0.0016(6) 0.0009(6) 0.0174(6)
C7B 0.0218(6) 0.0172(5) 0.0167(6) -0.0049(5) 0.0037(5) -0.0026(5)
C8B 0.0331(8) 0.0228(6) 0.0209(6) -0.0066(6) 0.0049(5) 0.0023(5)
C9B 0.0355(8) 0.0312(7) 0.0260(7) -0.0129(6) 0.0139(6) -0.0010(6)
C10B 0.0227(7) 0.0376(8) 0.0355(8) -0.0064(6) 0.0108(6) -0.0058(6)
C11B 0.0222(7) 0.0289(7) 0.0311(7) -0.0008(6) 0.0022(6) -0.0003(6)
C12B 0.0234(7) 0.0193(6) 0.0200(6) -0.0037(5) 0.0047(5) -0.0004(5)
C1C 0.0149(6) 0.0224(6) 0.0230(6) 0.0020(5) 0.0031(5) 0.0019(5)
C2C 0.0214(7) 0.0245(6) 0.0315(7) 0.0079(5) 0.0054(6) 0.0048(6)
C3C 0.0311(8) 0.0180(6) 0.0339(8) 0.0083(6) 0.0116(6) 0.0036(5)
C4C 0.0257(7) 0.0174(6) 0.0280(7) -0.0002(5) 0.0070(5) -0.0018(5)
C5C 0.0176(6) 0.0171(5) 0.0185(6) 0.0004(5) 0.0054(5) 0.0012(4)
C6C 0.0223(6) 0.0233(6) 0.0184(6) -0.0018(5) -0.0002(5) -0.0033(5)
C7C 0.0182(6) 0.0148(5) 0.0215(6) 0.0021(5) 0.0012(5) -0.0030(5)
C8C 0.0209(6) 0.0226(6) 0.0206(6) 0.0016(5) -0.0018(5) -0.0025(5)
C9C 0.0258(7) 0.0263(6) 0.0235(6) 0.0066(6) 0.0039(5) 0.0032(5)
C10C 0.0247(7) 0.0180(6) 0.0376(8) 0.0026(5) 0.0110(6) 0.0010(5)
C11C 0.0257(7) 0.0261(6) 0.0353(8) -0.0074(6) 0.0048(6) -0.0118(6)
C12C 0.0281(7) 0.0283(7) 0.0228(7) -0.0041(6) 0.0025(5) -0.0085(5)

loop_
_atom_type_symbol
_atom_type_description
_atom_type_scat_dispersion_real
_atom_type_scat_dispersion_imag
_atom_type_scat_source
C C 0.0033 0.0016 'International Tables Vol C Tables 4.2.6.8 and 6.1.1.4'
H H 0.0000 0.0000 'International Tables Vol C Tables 4.2.6.8 and 6.1.1.4'
N N 0.0061 0.0033 'International Tables Vol C Tables 4.2.6.8 and 6.1.1.4'
O O 0.0106 0.0060 'International Tables Vol C Tables 4.2.6.8 and 6.1.1.4'
Ni Ni 0.3393 1.1124 'International Tables Vol C Tables 4.2.6.8 and 6.1.1.4'

loop_
_geom_angle_atom_site_label_1
_geom_angle_atom_site_label_2
_geom_angle_atom_site_label_3
_geom_angle_site_symmetry_1
_geom_angle_site_symmetry_3
_geom_angle
_geom_angle_publ_flag
O1A Ni N1B . . 102.30(4) y
O1A Ni O2A . . 90.37(3) y
N1B Ni O2A . . 88.57(3) y
O1A Ni O1 . . 158.65(3) y
N1B Ni O1 . . 98.59(4) y
O2A Ni O1 . . 85.76(3) y
O1A Ni N1C . . 93.19(3) y
N1B Ni N1C . . 92.92(4) y
O2A Ni N1C . . 175.76(3) y
O1 Ni N1C . . 90.09(3) y
O1A Ni O2 . . 97.83(3) y
N1B Ni O2 . . 159.29(4) y
O2A Ni O2 . . 86.49(3) y
O1 Ni O2 . . 61.01(3) y
N1C Ni O2 . . 90.74(3) y
N O1 Ni . . 92.38(6) y
N O2 Ni . . 90.93(6) y
C1A O1A Ni . . 126.23(7) ?
C8A O2A Ni . . 124.12(8) ?
C2A O3A C3A . . 116.64(9) ?
O3 N O2 . . 122.38(10) ?
O3 N O1 . . 121.97(10) ?
O2 N O1 . . 115.65(10) ?
C1B N1B C5B . . 118.41(10) ?
C1B N1B Ni . . 115.38(8) ?
C5B N1B Ni . . 126.14(8) ?
C5B N2B C6B . . 124.80(11) ?
C5B N2B H2BN . . 117.1(9) ?
C6B N2B H2BN . . 116.0(9) ?
C1C N1C C5C . . 117.93(10) ?
C1C N1C Ni . . 114.83(8) ?
C5C N1C Ni . . 126.99(8) ?
C5C N2C C6C . . 124.47(10) ?
C5C N2C H2CN . . 117.6(12) ?
C6C N2C H2CN . . 116.0(12) ?
O1A C1A C7A . . 124.58(10) ?
O1A C1A C2A . . 118.33(10) ?
C7A C1A C2A . . 117.09(10) ?
O3A C2A C4A . . 124.92(11) ?
O3A C2A C1A . . 113.64(9) ?
C4A C2A C1A . . 121.43(10) ?
O3A C3A H3AA . . 109.5 ?
O3A C3A H3AB . . 109.5 ?
H3AA C3A H3AB . . 109.5 ?
O3A C3A H3AC . . 109.5 ?
H3AA C3A H3AC . . 109.5 ?
H3AB C3A H3AC . . 109.5 ?
C2A C4A C5A . . 120.41(11) ?
C2A C4A H4AA . . 119.8 ?
C5A C4A H4AA . . 119.8 ?
C6A C5A C4A . . 119.96(11) ?
C6A C5A H5AA . . 120.0 ?
C4A C5A H5AA . . 120.0 ?
C5A C6A C7A . . 120.77(11) ?
C5A C6A H6AA . . 119.6 ?
C7A C6A H6AA . . 119.6 ?
C6A C7A C1A . . 120.29(11) ?
C6A C7A C8A . . 117.17(10) ?
C1A C7A C8A . . 122.53(10) ?
O2A C8A C7A . . 128.59(10) ?
O2A C8A H8AA . . 115.7 ?
C7A C8A H8AA . . 115.7 ?
N1B C1B C2B . . 123.88(12) ?
N1B C1B H1BA . . 118.1 ?
C2B C1B H1BA . . 118.1 ?
C1B C2B C3B . . 117.65(12) ?
C1B C2B H2BA . . 121.2 ?
C3B C2B H2BA . . 121.2 ?
C4B C3B C2B . . 119.99(12) ?
C4B C3B H3BA . . 120.0 ?
C2B C3B H3BA . . 120.0 ?
C3B C4B C5B . . 119.57(12) ?
C3B C4B H4BA . . 120.2 ?
C5B C4B H4BA . . 120.2 ?
N2B C5B N1B . . 116.67(11) ?
N2B C5B C4B . . 122.99(11) ?
N1B C5B C4B . . 120.30(11) ?
N2B C6B C7B . . 114.90(11) ?
N2B C6B H6BA . . 108.5 ?
C7B C6B H6BA . . 108.5 ?
N2B C6B H6BB . . 108.5 ?
C7B C6B H6BB . . 108.5 ?
H6BA C6B H6BB . . 107.5 ?
C12B C7B C8B . . 118.26(12) ?
C12B C7B C6B . . 123.69(11) ?
C8B C7B C6B . . 118.05(11) ?
C9B C8B C7B . . 120.45(13) ?
C9B C8B H8BA . . 119.8 ?
C7B C8B H8BA . . 119.8 ?
C8B C9B C10B . . 120.75(12) ?
C8B C9B H9BA . . 119.6 ?
C10B C9B H9BA . . 119.6 ?
C9B C10B C11B . . 119.33(13) ?
C9B C10B H10A . . 120.3 ?
C11B C10B H10A . . 120.3 ?
C10B C11B C12B . . 120.17(13) ?
C10B C11B H11A . . 119.9 ?
C12B C11B H11A . . 119.9 ?
C7B C12B C11B . . 121.02(11) ?
C7B C12B H12A . . 119.5 ?
C11B C12B H12A . . 119.5 ?
N1C C1C C2C . . 124.33(12) ?
N1C C1C H1CA . . 117.8 ?
C2C C1C H1CA . . 117.8 ?
C1C C2C C3C . . 117.60(12) ?
C1C C2C H2CA . . 121.2 ?
C3C C2C H2CA . . 121.2 ?
C4C C3C C2C . . 119.97(12) ?
C4C C3C H3CA . . 120.0 ?
C2C C3C H3CA . . 120.0 ?
C3C C4C C5C . . 119.38(12) ?
C3C C4C H4CA . . 120.3 ?
C5C C4C H4CA . . 120.3 ?
N2C C5C N1C . . 117.11(10) ?
N2C C5C C4C . . 122.10(11) ?
N1C C5C C4C . . 120.77(11) ?
N2C C6C C7C . . 116.06(10) ?
N2C C6C H6CA . . 108.3 ?
C7C C6C H6CA . . 108.3 ?
N2C C6C H6CB . . 108.3 ?
C7C C6C H6CB . . 108.3 ?
H6CA C6C H6CB . . 107.4 ?
C8C C7C C12C . . 118.51(12) ?
C8C C7C C6C . . 122.73(11) ?
C12C C7C C6C . . 118.70(11) ?
C7C C8C C9C . . 120.85(12) ?
C7C C8C H8CA . . 119.6 ?
C9C C8C H8CA . . 119.6 ?
C10C C9C C8C . . 119.83(12) ?
C10C C9C H9CA . . 120.1 ?
C8C C9C H9CA . . 120.1 ?
C11C C10C C9C . . 119.83(12) ?
C11C C10C H10B . . 120.1 ?
C9C C10C H10B . . 120.1 ?
C10C C11C C12C . . 119.91(12) ?
C10C C11C H11B . . 120.0 ?
C12C C11C H11B . . 120.0 ?
C11C C12C C7C . . 121.07(12) ?
C11C C12C H12B . . 119.5 ?
C7C C12C H12B . . 119.5 ?

loop_
_geom_bond_atom_site_label_1
_geom_bond_atom_site_label_2
_geom_bond_site_symmetry_2
_geom_bond_distance
_geom_bond_publ_flag
Ni O1A . 1.9690(8) y
Ni N1B . 2.0555(10) y
Ni O2A . 2.0565(8) y
Ni O1 . 2.1148(8) y
Ni N1C . 2.1230(9) y
Ni O2 . 2.1476(9) y
O1 N . 1.2790(13) ?
O2 N . 1.2772(13) ?
O3 N . 1.2218(13) ?
O1A C1A . 1.3086(13) ?
O2A C8A . 1.2393(14) ?
O3A C2A . 1.3727(13) ?
O3A C3A . 1.4315(15) ?
N1B C1B . 1.3532(15) ?
N1B C5B . 1.3594(15) ?
N2B C5B . 1.3563(15) ?
N2B C6B . 1.4536(16) ?
N2B H2BN . 0.893(15) ?
N1C C1C . 1.3491(15) ?
N1C C5C . 1.3585(15) ?
N2C C5C . 1.3532(16) ?
N2C C6C . 1.4448(16) ?
N2C H2CN . 0.754(14) ?
C1A C7A . 1.4176(15) ?
C1A C2A . 1.4273(16) ?
C2A C4A . 1.3741(17) ?
C3A H3AA . 0.9800 ?
C3A H3AB . 0.9800 ?
C3A H3AC . 0.9800 ?
C4A C5A . 1.4066(17) ?
C4A H4AA . 0.9500 ?
C5A C6A . 1.3639(17) ?
C5A H5AA . 0.9500 ?
C6A C7A . 1.4174(16) ?
C6A H6AA . 0.9500 ?
C7A C8A . 1.4325(17) ?
C8A H8AA . 0.9500 ?
C1B C2B . 1.3709(17) ?
C1B H1BA . 0.9500 ?
C2B C3B . 1.3958(18) ?
C2B H2BA . 0.9500 ?
C3B C4B . 1.3708(18) ?
C3B H3BA . 0.9500 ?
C4B C5B . 1.4117(17) ?
C4B H4BA . 0.9500 ?
C6B C7B . 1.5037(18) ?
C6B H6BA . 0.9900 ?
C6B H6BB . 0.9900 ?
C7B C12B . 1.3842(17) ?
C7B C8B . 1.4038(16) ?
C8B C9B . 1.381(2) ?
C8B H8BA . 0.9500 ?
C9B C10B . 1.381(2) ?
C9B H9BA . 0.9500 ?
C10B C11B . 1.3839(19) ?
C10B H10A . 0.9500 ?
C11B C12B . 1.3901(18) ?
C11B H11A . 0.9500 ?
C12B H12A . 0.9500 ?
C1C C2C . 1.3735(17) ?
C1C H1CA . 0.9500 ?
C2C C3C . 1.394(2) ?
C2C H2CA . 0.9500 ?
C3C C4C . 1.3692(19) ?
C3C H3CA . 0.9500 ?
C4C C5C . 1.4163(16) ?
C4C H4CA . 0.9500 ?
C6C C7C . 1.5200(17) ?
C6C H6CA . 0.9900 ?
C6C H6CB . 0.9900 ?
C7C C8C . 1.3840(17) ?
C7C C12C . 1.3928(18) ?
C8C C9C . 1.3920(18) ?
C8C H8CA . 0.9500 ?
C9C C10C . 1.3880(19) ?
C9C H9CA . 0.9500 ?
C10C C11C . 1.3818(19) ?
C10C H10B . 0.9500 ?
C11C C12C . 1.3845(19) ?
C11C H11B . 0.9500 ?
C12C H12B . 0.9500 ?

loop_
_geom_hbond_atom_site_label_D
_geom_hbond_atom_site_label_H
_geom_hbond_atom_site_label_A
_geom_hbond_site_symmetry_A
_geom_hbond_distance_DH
_geom_hbond_distance_HA
_geom_hbond_distance_DA
_geom_hbond_angle_DHA
C3A H3AC O1 1_655 0.98 2.57 3.3537(15) 137.2
C4A H4AA O1 1_655 0.95 2.55 3.4357(15) 154.5
C4B H4BA O2 4_575 0.95 2.54 3.4308(15) 156.6
C6B H6BB O2 4_575 0.99 2.57 3.4670(17) 150.8
N2B H2BN O1A . 0.893(15) 2.088(15) 2.9215(14) 154.9(12)
N2C H2CN O1A . 0.754(14) 2.056(14) 2.7655(13) 156.8(16)
N2C H2CN O3A . 0.754(14) 2.669(14) 3.2124(13) 130.8(13)

loop_
_geom_torsion_atom_site_label_1
_geom_torsion_atom_site_label_2
_geom_torsion_atom_site_label_3
_geom_torsion_atom_site_label_4
_geom_torsion_site_symmetry_1
_geom_torsion_site_symmetry_2
_geom_torsion_site_symmetry_3
_geom_torsion_site_symmetry_4
_geom_torsion
_geom_torsion_publ_flag
O1A Ni O1 N . . . . 7.28(12) ?
N1B Ni O1 N . . . . 175.29(6) ?
O2A Ni O1 N . . . . 87.39(6) ?
N1C Ni O1 N . . . . -91.74(6) ?
O2 Ni O1 N . . . . -0.94(6) ?
O1A Ni O2 N . . . . -176.04(6) ?
N1B Ni O2 N . . . . -9.64(12) ?
O2A Ni O2 N . . . . -86.15(6) ?
O1 Ni O2 N . . . . 0.94(6) ?
N1C Ni O2 N . . . . 90.63(6) ?
N1B Ni O1A C1A . . . . -109.42(9) ?
O2A Ni O1A C1A . . . . -20.80(9) ?
O1 Ni O1A C1A . . . . 58.45(13) ?
N1C Ni O1A C1A . . . . 156.89(9) ?
O2 Ni O1A C1A . . . . 65.70(9) ?
O1A Ni O2A C8A . . . . 11.28(9) ?
N1B Ni O2A C8A . . . . 113.58(9) ?
O1 Ni O2A C8A . . . . -147.70(9) ?
N1C Ni O2A C8A . . . . -135.8(5) ?
O2 Ni O2A C8A . . . . -86.54(9) ?
Ni O2 N O3 . . . . 178.85(10) ?
Ni O2 N O1 . . . . -1.51(9) ?
Ni O1 N O3 . . . . -178.82(10) ?
Ni O1 N O2 . . . . 1.54(9) ?
O1A Ni N1B C1B . . . . 146.82(8) ?
O2A Ni N1B C1B . . . . 56.75(8) ?
O1 Ni N1B C1B . . . . -28.74(8) ?
N1C Ni N1B C1B . . . . -119.28(8) ?
O2 Ni N1B C1B . . . . -19.40(14) ?
O1A Ni N1B C5B . . . . -36.26(9) ?
O2A Ni N1B C5B . . . . -126.33(9) ?
O1 Ni N1B C5B . . . . 148.18(9) ?
N1C Ni N1B C5B . . . . 57.64(9) ?
O2 Ni N1B C5B . . . . 157.52(9) ?
O1A Ni N1C C1C . . . . 150.18(8) ?
N1B Ni N1C C1C . . . . 47.67(8) ?
O2A Ni N1C C1C . . . . -62.8(5) ?
O1 Ni N1C C1C . . . . -50.93(8) ?
O2 Ni N1C C1C . . . . -111.94(8) ?
O1A Ni N1C C5C . . . . -35.87(10) ?
N1B Ni N1C C5C . . . . -138.37(10) ?
O2A Ni N1C C5C . . . . 111.2(5) ?
O1 Ni N1C C5C . . . . 123.02(10) ?
O2 Ni N1C C5C . . . . 62.02(10) ?
Ni O1A C1A C7A . . . . 19.94(15) ?
Ni O1A C1A C2A . . . . -160.25(8) ?
C3A O3A C2A C4A . . . . 0.89(17) ?
C3A O3A C2A C1A . . . . -179.98(10) ?
O1A C1A C2A O3A . . . . 3.61(15) ?
C7A C1A C2A O3A . . . . -176.56(10) ?
O1A C1A C2A C4A . . . . -177.22(11) ?
C7A C1A C2A C4A . . . . 2.60(16) ?
O3A C2A C4A C5A . . . . 177.20(11) ?
C1A C2A C4A C5A . . . . -1.86(18) ?
C2A C4A C5A C6A . . . . 0.70(18) ?
C4A C5A C6A C7A . . . . -0.39(18) ?
C5A C6A C7A C1A . . . . 1.23(17) ?
C5A C6A C7A C8A . . . . -178.42(11) ?
O1A C1A C7A C6A . . . . 177.56(10) ?
C2A C1A C7A C6A . . . . -2.26(16) ?
O1A C1A C7A C8A . . . . -2.82(17) ?
C2A C1A C7A C8A . . . . 177.37(10) ?
Ni O2A C8A C7A . . . . -0.24(17) ?
C6A C7A C8A O2A . . . . 171.95(11) ?
C1A C7A C8A O2A . . . . -7.68(19) ?
C5B N1B C1B C2B . . . . -2.57(17) ?
Ni N1B C1B C2B . . . . 174.60(10) ?
N1B C1B C2B C3B . . . . -1.00(18) ?
C1B C2B C3B C4B . . . . 1.98(18) ?
C2B C3B C4B C5B . . . . 0.50(18) ?
C6B N2B C5B N1B . . . . -163.03(12) ?
C6B N2B C5B C4B . . . . 19.34(19) ?
C1B N1B C5B N2B . . . . -172.60(10) ?
Ni N1B C5B N2B . . . . 10.56(14) ?
C1B N1B C5B C4B . . . . 5.09(16) ?
Ni N1B C5B C4B . . . . -171.74(8) ?
C3B C4B C5B N2B . . . . 173.40(11) ?
C3B C4B C5B N1B . . . . -4.15(17) ?
C5B N2B C6B C7B . . . . -144.38(12) ?
N2B C6B C7B C12B . . . . -6.64(19) ?
N2B C6B C7B C8B . . . . 174.19(12) ?
C12B C7B C8B C9B . . . . 0.47(18) ?
C6B C7B C8B C9B . . . . 179.68(13) ?
C7B C8B C9B C10B . . . . 0.7(2) ?
C8B C9B C10B C11B . . . . -1.3(2) ?
C9B C10B C11B C12B . . . . 0.7(2) ?
C8B C7B C12B C11B . . . . -1.06(18) ?
C6B C7B C12B C11B . . . . 179.78(13) ?
C10B C11B C12B C7B . . . . 0.49(19) ?
C5C N1C C1C C2C . . . . -1.05(18) ?
Ni N1C C1C C2C . . . . 173.49(10) ?
N1C C1C C2C C3C . . . . 0.46(19) ?
C1C C2C C3C C4C . . . . 0.72(19) ?
C2C C3C C4C C5C . . . . -1.24(19) ?
C6C N2C C5C N1C . . . . 179.54(10) ?
C6C N2C C5C C4C . . . . -1.87(19) ?
C1C N1C C5C N2C . . . . 179.08(10) ?
Ni N1C C5C N2C . . . . 5.29(15) ?
C1C N1C C5C C4C . . . . 0.48(16) ?
Ni N1C C5C C4C . . . . -173.31(9) ?
C3C C4C C5C N2C . . . . -177.89(12) ?
C3C C4C C5C N1C . . . . 0.64(18) ?
C5C N2C C6C C7C . . . . -79.83(15) ?
N2C C6C C7C C8C . . . . -1.43(17) ?
N2C C6C C7C C12C . . . . -178.40(11) ?
C12C C7C C8C C9C . . . . 0.57(18) ?
C6C C7C C8C C9C . . . . -176.41(11) ?
C7C C8C C9C C10C . . . . -0.49(18) ?
C8C C9C C10C C11C . . . . 0.38(19) ?
C9C C10C C11C C12C . . . . -0.37(19) ?
C10C C11C C12C C7C . . . . 0.5(2) ?
C8C C7C C12C C11C . . . . -0.56(19) ?
C6C C7C C12C C11C . . . . 176.54(12) ?
